data_7026605
loop_
_publ_author_name
'Lian, Zhe'
'Xu, Xiaofeng'
'Sun, Hongjian'
'Chen, Yue'
'Zheng, Tingting'
'Li, Xiaoyan'

_publ_section_title
;
 Imine-assisted C-F bond activation using low-valent cobalt compounds
 supported by trimethylphosphine ligands and formation of novel organic
 fluorides.
;
_journal_issue 40
_journal_name_full 'Dalton transactions (Cambridge, England : 2003)'
_journal_page_first 9523
_journal_page_last 9529
_journal_paper_doi 10.1039/c0dt00526f
_journal_volume 39
_journal_year 2010
_chemical_formula_sum 'C4.5 H9 Co0.5 F0 O1.5 P'
_chemical_formula_weight 147.55
_chemical_name_systematic
;
?
;
_space_group_IT_number 62
_symmetry_cell_setting orthorhombic
_symmetry_space_group_name_Hall '-P 2ac 2n'
_symmetry_space_group_name_H-M 'P n m a'
_atom_sites_solution_hydrogens geom
_atom_sites_solution_primary direct
_atom_sites_solution_secondary difmap
_audit_creation_method SHELXL-97
_cell_angle_alpha 90.00
_cell_angle_beta 90.00
_cell_angle_gamma 90.00
_cell_formula_units_Z 8
_cell_length_a 9.9363(7)
_cell_length_b 10.6261(8)
_cell_length_c 13.7536(9)
_cell_measurement_reflns_used 1962
_cell_measurement_temperature 298(2)
_cell_measurement_theta_max 24.45
_cell_measurement_theta_min 2.42
_cell_volume 1452.16(18)
_computing_cell_refinement 'Bruker SMART'
_computing_data_collection 'Bruker SMART'
_computing_data_reduction 'Bruker SAINT'
_computing_molecular_graphics 'Bruker SHELXTL'
_computing_publication_material 'Bruker SHELXTL'
_computing_structure_refinement 'SHELXL-97 (Sheldrick, 1997)'
_computing_structure_solution 'Bruker SHELXTL'
_diffrn_ambient_temperature 298(2)
_diffrn_measured_fraction_theta_full 0.984
_diffrn_measured_fraction_theta_max 0.984
_diffrn_measurement_device_type 'CCD area detector'
_diffrn_measurement_method 'phi and omega scans'
_diffrn_radiation_monochromator graphite
_diffrn_radiation_source 'fine-focus sealed tube'
_diffrn_radiation_type MoK\a
_diffrn_radiation_wavelength 0.71073
_diffrn_reflns_av_R_equivalents 0.0353
_diffrn_reflns_av_sigmaI/netI 0.0290
_diffrn_reflns_limit_h_max 12
_diffrn_reflns_limit_h_min -11
_diffrn_reflns_limit_k_max 13
_diffrn_reflns_limit_k_min -13
_diffrn_reflns_limit_l_max 17
_diffrn_reflns_limit_l_min -9
_diffrn_reflns_number 8191
_diffrn_reflns_theta_full 27.68
_diffrn_reflns_theta_max 27.68
_diffrn_reflns_theta_min 2.42
_exptl_absorpt_coefficient_mu 1.389
_exptl_absorpt_correction_T_max 0.8736
_exptl_absorpt_correction_T_min 0.8187
_exptl_absorpt_correction_type none
_exptl_crystal_density_diffrn 1.350
_exptl_crystal_density_meas 0
_exptl_crystal_density_method 'not measured'
_exptl_crystal_F_000 612
_exptl_crystal_size_max 0.15
_exptl_crystal_size_mid 0.15
_exptl_crystal_size_min 0.10
_refine_diff_density_max 0.357
_refine_diff_density_min -0.187
_refine_diff_density_rms 0.051
_refine_ls_extinction_method none
_refine_ls_goodness_of_fit_ref 1.006
_refine_ls_hydrogen_treatment mixed
_refine_ls_matrix_type full
_refine_ls_number_parameters 79
_refine_ls_number_reflns 1756
_refine_ls_number_restraints 0
_refine_ls_restrained_S_all 1.006
_refine_ls_R_factor_all 0.0533
_refine_ls_R_factor_gt 0.0318
_refine_ls_shift/su_max 0.000
_refine_ls_shift/su_mean 0.000
_refine_ls_structure_factor_coef Fsqd
_refine_ls_weighting_details 'calc w=1/[\s^2^(Fo^2^)+(0.0426P)^2^+0.2538P] where P=(Fo^2^+2Fc^2^)/3'
_refine_ls_weighting_scheme calc
_refine_ls_wR_factor_gt 0.0760
_refine_ls_wR_factor_ref 0.0856
_reflns_number_gt 1279
_reflns_number_total 1756
_reflns_threshold_expression >2sigma(I)
_cod_data_source_file c0dt00526f.txt
_cod_data_source_block 19
_cod_depositor_comments
;
The following automatic conversions were performed:

'_symmetry_cell_setting' value 'Orthorhombic' changed to
'orthorhombic' according to
/home/saulius/struct/CIF-dictionaries/cif_core.dic dictionary named
'cif_core.dic' version 2.4.2 from 2011-04-26.

Automatic conversion script
Id: cif_fix_values 1891 2012-01-12 08:04:46Z andrius 
;
_cod_original_sg_symbol_H-M Pnma
_cod_original_formula_sum 'C4.50 H9 Co0.50 F0 O1.50 P'
_cod_database_code 7026605

loop_
_symmetry_equiv_pos_as_xyz
'x, y, z'
'-x+1/2, -y, z+1/2'
'-x, y+1/2, -z'
'x+1/2, -y+1/2, -z+1/2'
'-x, -y, -z'
'x-1/2, y, -z-1/2'
'x, -y-1/2, z'
'-x-1/2, y-1/2, z-1/2'

loop_
_atom_site_label
_atom_site_type_symbol
_atom_site_fract_x
_atom_site_fract_y
_atom_site_fract_z
_atom_site_U_iso_or_equiv
_atom_site_adp_type
_atom_site_occupancy
_atom_site_symmetry_multiplicity
_atom_site_calc_flag
_atom_site_refinement_flags
C4 C -0.0356(3) 0.2500 0.4841(3) 0.0665(10) Uani 1 2 d S
H4A H -0.0409 0.3190 0.5291 0.100 Uiso 0.50 1 calc PR
H4B H -0.0481 0.1722 0.5185 0.100 Uiso 0.50 1 calc PR
H4C H -0.1045 0.2588 0.4357 0.100 Uiso 0.50 1 calc PR
C1 C 0.2416(2) 0.1032(2) 0.58178(18) 0.0514(6) Uani 1 1 d .
C3 C 0.1212(3) 0.1151(3) 0.34540(19) 0.0686(8) Uani 1 1 d .
H3A H 0.2049 0.1077 0.3110 0.103 Uiso 1 1 calc R
H3B H 0.0491 0.1259 0.2997 0.103 Uiso 1 1 calc R
H3C H 0.1060 0.0402 0.3829 0.103 Uiso 1 1 calc R
O1 O 0.2085(2) 0.0137(2) 0.61663(19) 0.1035(8) Uani 1 1 d .
O2 O 0.4797(3) 0.2500 0.3590(2) 0.1132(12) Uani 1 2 d S
C2 C 0.4099(4) 0.2500 0.4238(3) 0.0603(9) Uani 1 2 d S
C6 C 0.4380(4) 0.2500 0.7492(3) 0.0741(12) Uani 1 2 d S
H6A H 0.3792 0.1809 0.7640 0.111 Uiso 0.50 1 calc PR
H6B H 0.3949 0.3277 0.7664 0.111 Uiso 0.50 1 calc PR
H6C H 0.5200 0.2414 0.7855 0.111 Uiso 0.50 1 calc PR
C5 C 0.5849(3) 0.1152(3) 0.6086(3) 0.0958(11) Uani 1 1 d .
H5A H 0.6112 0.1062 0.5418 0.144 Uiso 1 1 calc R
H5B H 0.5380 0.0408 0.6292 0.144 Uiso 1 1 calc R
H5C H 0.6635 0.1268 0.6482 0.144 Uiso 1 1 calc R
Co1 Co 0.30097(4) 0.2500 0.52484(3) 0.04188(15) Uani 1 2 d S
P2 P 0.12812(8) 0.2500 0.42595(6) 0.0435(2) Uani 1 2 d S
P3 P 0.47560(8) 0.2500 0.62109(6) 0.0429(2) Uani 1 2 d S

loop_
_atom_site_aniso_label
_atom_site_aniso_U_11
_atom_site_aniso_U_22
_atom_site_aniso_U_33
_atom_site_aniso_U_23
_atom_site_aniso_U_13
_atom_site_aniso_U_12
C4 0.050(2) 0.083(3) 0.066(3) 0.000 -0.0068(18) 0.000
C1 0.0536(13) 0.0516(14) 0.0491(14) 0.0035(12) -0.0112(11) -0.0063(12)
C3 0.0836(19) 0.0603(17) 0.0620(18) -0.0170(13) -0.0200(15) 0.0017(14)
O1 0.1067(18) 0.0895(17) 0.114(2) 0.0301(16) -0.0173(14) -0.0325(14)
O2 0.109(3) 0.160(3) 0.071(2) 0.000 0.044(2) 0.000
C2 0.059(2) 0.076(3) 0.047(2) 0.000 0.0050(18) 0.000
C6 0.076(3) 0.102(3) 0.045(2) 0.000 -0.0121(19) 0.000
C5 0.082(2) 0.098(2) 0.108(3) -0.030(2) -0.0270(19) 0.0456(19)
Co1 0.0399(2) 0.0502(3) 0.0356(2) 0.000 -0.00254(17) 0.000
P2 0.0485(5) 0.0426(5) 0.0393(4) 0.000 -0.0081(4) 0.000
P3 0.0378(4) 0.0461(5) 0.0449(5) 0.000 -0.0042(4) 0.000

loop_
_atom_type_symbol
_atom_type_description
_atom_type_scat_dispersion_real
_atom_type_scat_dispersion_imag
_atom_type_scat_source
C C 0.0033 0.0016 'International Tables Vol C Tables 4.2.6.8 and 6.1.1.4'
H H 0.0000 0.0000 'International Tables Vol C Tables 4.2.6.8 and 6.1.1.4'
O O 0.0106 0.0060 'International Tables Vol C Tables 4.2.6.8 and 6.1.1.4'
F F 0.0171 0.0103 'International Tables Vol C Tables 4.2.6.8 and 6.1.1.4'
P P 0.1023 0.0942 'International Tables Vol C Tables 4.2.6.8 and 6.1.1.4'
Co Co 0.3494 0.9721 'International Tables Vol C Tables 4.2.6.8 and 6.1.1.4'

loop_
_geom_angle_atom_site_label_1
_geom_angle_atom_site_label_2
_geom_angle_atom_site_label_3
_geom_angle
_geom_angle_site_symmetry_1
_geom_angle_site_symmetry_3
O1 C1 Co1 178.5(2) . .
O2 C2 Co1 180.0(4) . .
C2 Co1 C1 122.15(8) . .
C2 Co1 C1 122.15(8) . 7_565
C1 Co1 C1 115.69(16) . 7_565
C2 Co1 P3 89.43(12) . .
C1 Co1 P3 89.82(7) . .
C1 Co1 P3 89.82(7) 7_565 .
C2 Co1 P2 89.54(12) . .
C1 Co1 P2 90.73(7) . .
C1 Co1 P2 90.73(7) 7_565 .
P3 Co1 P2 178.97(4) . .
C4 P2 C3 103.63(12) . .
C4 P2 C3 103.63(12) . 7_565
C3 P2 C3 104.50(19) . 7_565
C4 P2 Co1 115.43(13) . .
C3 P2 Co1 114.15(9) . .
C3 P2 Co1 114.15(9) 7_565 .
C6 P3 C5 102.56(15) . 7_565
C6 P3 C5 102.56(15) . .
C5 P3 C5 105.0(2) 7_565 .
C6 P3 Co1 115.38(13) . .
C5 P3 Co1 114.87(11) 7_565 .
C5 P3 Co1 114.87(11) . .

loop_
_geom_bond_atom_site_label_1
_geom_bond_atom_site_label_2
_geom_bond_distance
_geom_bond_site_symmetry_2
C4 P2 1.813(4) .
C1 O1 1.114(3) .
C1 Co1 1.843(3) .
C3 P2 1.813(3) .
O2 C2 1.129(4) .
C2 Co1 1.762(4) .
C6 P3 1.801(4) .
C5 P3 1.806(3) .
Co1 C1 1.843(3) 7_565
Co1 P3 2.1825(9) .
Co1 P2 2.1908(9) .
P2 C3 1.813(3) 7_565
P3 C5 1.806(3) 7_565
